data_1554961
loop_
_publ_author_name
'Rui, Kang-Hua'
'Yang, Song'
'Wei, Yin'
'Shi, Min'

_publ_section_title
;
 Rh(i)-Catalyzed stereoselective intramolecular cycloaddition reactions of
 ene-vinylidenecyclopropanes for the construction of fused 6,5-bicyclic
 skeletons with a quaternary all-carbon stereocenter
;
_journal_issue 14
_journal_name_full 'Organic Chemistry Frontiers'
_journal_page_first 2506
_journal_paper_doi 10.1039/C9QO00611G
_journal_volume 6
_journal_year 2019
_chemical_formula_sum 'C30 H29 N O3 S'
_chemical_formula_weight 483.60
_space_group_crystal_system monoclinic
_space_group_IT_number 14
_space_group_name_Hall '-P 2yn'
_space_group_name_H-M_alt 'P 1 21/n 1'
_atom_sites_solution_hydrogens geom
_audit_block_doi 10.5517/ccdc.csd.cc1nf6q0
_audit_creation_method SHELXL-2013
_audit_update_record
;
2017-02-10 deposited with the CCDC.	2019-05-28 downloaded from the CCDC.
;
_cell_angle_alpha 90
_cell_angle_beta 94.433(3)
_cell_angle_gamma 90
_cell_formula_units_Z 4
_cell_length_a 9.8296(13)
_cell_length_b 13.4413(17)
_cell_length_c 22.608(3)
_cell_measurement_reflns_used 1706
_cell_measurement_temperature 293(2)
_cell_measurement_theta_max 38.958
_cell_measurement_theta_min 5.144
_cell_volume 2978.1(7)
_computing_cell_refinement 'Bruker SMART'
_computing_data_collection 'Bruker SMART'
_computing_data_reduction 'Bruker SHELXTL'
_computing_molecular_graphics 'Bruker SHELXTL'
_computing_publication_material 'Bruker SHELXTL'
_computing_structure_refinement 'SHELXL-2013 (Sheldrick, 2013)'
_computing_structure_solution 'Bruker SHELXTL'
_diffrn_ambient_temperature 293(2)
_diffrn_measured_fraction_theta_full 0.971
_diffrn_measured_fraction_theta_max 0.998
_diffrn_measurement_device_type 'CCD area detector'
_diffrn_measurement_method 'phi and omega scans'
_diffrn_radiation_type MoK\a
_diffrn_radiation_wavelength 0.71073
_diffrn_reflns_av_R_equivalents 0.0529
_diffrn_reflns_av_unetI/netI 0.0569
_diffrn_reflns_Laue_measured_fraction_full 0.971
_diffrn_reflns_Laue_measured_fraction_max 0.998
_diffrn_reflns_limit_h_max 11
_diffrn_reflns_limit_h_min -11
_diffrn_reflns_limit_k_max 13
_diffrn_reflns_limit_k_min -15
_diffrn_reflns_limit_l_max 26
_diffrn_reflns_limit_l_min -25
_diffrn_reflns_number 16120
_diffrn_reflns_point_group_measured_fraction_full 0.971
_diffrn_reflns_point_group_measured_fraction_max 0.998
_diffrn_reflns_theta_full 25.242
_diffrn_reflns_theta_max 24.999
_diffrn_reflns_theta_min 1.764
_exptl_absorpt_coefficient_mu 0.136
_exptl_absorpt_correction_T_max 0.7456
_exptl_absorpt_correction_T_min 0.6428
_exptl_absorpt_correction_type multi-scan
_exptl_absorpt_process_details sadabs
_exptl_crystal_colour colorless
_exptl_crystal_density_diffrn 1.079
_exptl_crystal_description prismatic
_exptl_crystal_F_000 1024
_exptl_crystal_size_max 0.220
_exptl_crystal_size_mid 0.160
_exptl_crystal_size_min 0.110
_platon_squeeze_details
;
;
_refine_diff_density_max 0.243
_refine_diff_density_min -0.166
_refine_diff_density_rms 0.043
_refine_ls_extinction_method none
_refine_ls_goodness_of_fit_ref 1.042
_refine_ls_hydrogen_treatment constr
_refine_ls_matrix_type full
_refine_ls_number_parameters 320
_refine_ls_number_reflns 5236
_refine_ls_number_restraints 0
_refine_ls_restrained_S_all 1.042
_refine_ls_R_factor_all 0.1107
_refine_ls_R_factor_gt 0.0682
_refine_ls_shift/su_max 0.000
_refine_ls_shift/su_mean 0.000
_refine_ls_structure_factor_coef Fsqd
_refine_ls_weighting_details 'w=1/[\s^2^(Fo^2^)+(0.0824P)^2^+0.0700P] where P=(Fo^2^+2Fc^2^)/3'
_refine_ls_weighting_scheme calc
_refine_ls_wR_factor_gt 0.1582
_refine_ls_wR_factor_ref 0.1781
_reflns_Friedel_coverage 0.000
_reflns_number_gt 3268
_reflns_number_total 5236
_reflns_threshold_expression 'I > 2\s(I)'
_cod_data_source_file c9qo00611g2.cif
_cod_data_source_block cd17055
_cod_original_sg_symbol_H-M 'P 21/n'
_cod_database_code 1554961
_shelx_space_group_comment
; 
The symmetry employed for this shelxl refinement is uniquely defined 
by the following loop, which should always be used as a source of 
symmetry information in preference to the above space-group names. 
They are only intended as comments. 
;
_shelx_estimated_absorpt_t_min 0.971
_shelx_estimated_absorpt_t_max 0.985
_shelxl_version_number 2013-4

loop_
_space_group_symop_operation_xyz
'x, y, z'
'-x+1/2, y+1/2, -z+1/2'
'-x, -y, -z'
'x-1/2, -y-1/2, z-1/2'

loop_
_atom_site_label
_atom_site_type_symbol
_atom_site_fract_x
_atom_site_fract_y
_atom_site_fract_z
_atom_site_U_iso_or_equiv
_atom_site_adp_type
_atom_site_occupancy
_atom_site_site_symmetry_order
_atom_site_calc_flag
_atom_site_refinement_flags_posn
_atom_site_refinement_flags_adp
S1 S 0.66065(9) 0.63137(7) 0.04912(4) 0.0660(3) Uani 1 1 d . .
N1 N 0.6125(2) 0.52815(19) 0.07980(10) 0.0577(7) Uani 1 1 d . .
O1 O 0.37013(19) 0.46429(16) 0.13127(9) 0.0597(6) Uani 1 1 d . .
H1 H 0.3679 0.4472 0.0964 0.090 Uiso 1 1 calc R U
O2 O 0.5783(2) 0.70916(18) 0.07003(11) 0.0843(7) Uani 1 1 d . .
O3 O 0.6608(3) 0.6116(2) -0.01281(9) 0.0950(9) Uani 1 1 d . .
C1 C 0.5030(3) 0.4459(2) 0.15927(12) 0.0480(7) Uani 1 1 d . .
C2 C 0.5971(3) 0.5306(2) 0.14292(12) 0.0534(8) Uani 1 1 d . .
H2A H 0.5586 0.5940 0.1536 0.064 Uiso 1 1 calc R U
H2B H 0.6855 0.5234 0.1646 0.064 Uiso 1 1 calc R U
C3 C 0.6775(3) 0.4372(2) 0.06053(13) 0.0611(8) Uani 1 1 d . .
H3A H 0.7756 0.4443 0.0675 0.073 Uiso 1 1 calc R U
H3B H 0.6565 0.4293 0.0182 0.073 Uiso 1 1 calc R U
C4 C 0.6340(3) 0.3454(2) 0.09139(13) 0.0526(7) Uani 1 1 d . .
C5 C 0.5579(3) 0.3473(2) 0.13788(12) 0.0478(7) Uani 1 1 d . .
C6 C 0.5124(3) 0.2552(2) 0.16656(12) 0.0500(7) Uani 1 1 d . .
C7 C 0.3632(3) 0.2370(2) 0.16591(16) 0.0739(10) Uani 1 1 d . .
H7A H 0.3474 0.1704 0.1791 0.111 Uiso 1 1 calc R U
H7B H 0.3221 0.2455 0.1263 0.111 Uiso 1 1 calc R U
H7C H 0.3237 0.2835 0.1919 0.111 Uiso 1 1 calc R U
C8 C 0.6020(3) 0.1899(2) 0.19098(13) 0.0588(8) Uani 1 1 d . .
H8 H 0.6940 0.2062 0.1911 0.071 Uiso 1 1 calc R U
C9 C 0.5690(3) 0.0982(3) 0.21661(14) 0.0615(8) Uani 1 1 d . .
C10 C 0.5454(3) 0.0191(3) 0.23873(15) 0.0632(9) Uani 1 1 d . .
C11 C 0.5233(3) -0.0731(2) 0.26786(15) 0.0564(8) Uani 1 1 d . .
C12 C 0.5298(3) -0.1638(3) 0.23894(17) 0.0754(10) Uani 1 1 d . .
H12 H 0.5448 -0.1660 0.1988 0.090 Uiso 1 1 calc R U
C13 C 0.5136(4) -0.2514(3) 0.2704(2) 0.0869(12) Uani 1 1 d . .
H13 H 0.5199 -0.3122 0.2512 0.104 Uiso 1 1 calc R U
C14 C 0.4889(4) -0.2496(3) 0.3285(2) 0.0817(11) Uani 1 1 d . .
H14 H 0.4777 -0.3086 0.3490 0.098 Uiso 1 1 calc R U
C15 C 0.4809(4) -0.1616(3) 0.35585(17) 0.0796(10) Uani 1 1 d . .
H15 H 0.4639 -0.1604 0.3957 0.096 Uiso 1 1 calc R U
C16 C 0.4969(3) -0.0741(3) 0.32697(16) 0.0695(9) Uani 1 1 d . .
H16 H 0.4900 -0.0143 0.3472 0.083 Uiso 1 1 calc R U
C17 C 0.6807(3) 0.2531(3) 0.06197(15) 0.0752(10) Uani 1 1 d . .
H17A H 0.6471 0.1957 0.0815 0.113 Uiso 1 1 calc R U
H17B H 0.7786 0.2514 0.0645 0.113 Uiso 1 1 calc R U
H17C H 0.6464 0.2529 0.0210 0.113 Uiso 1 1 calc R U
C18 C 0.4916(3) 0.4514(2) 0.22572(12) 0.0490(7) Uani 1 1 d . .
C19 C 0.3692(3) 0.4706(2) 0.24970(15) 0.0638(9) Uani 1 1 d . .
H19 H 0.2899 0.4772 0.2248 0.077 Uiso 1 1 calc R U
C20 C 0.3633(5) 0.4802(3) 0.30956(18) 0.0816(11) Uani 1 1 d . .
H20 H 0.2798 0.4918 0.3251 0.098 Uiso 1 1 calc R U
C21 C 0.4780(6) 0.4728(3) 0.34652(18) 0.0885(12) Uani 1 1 d . .
H21 H 0.4734 0.4808 0.3872 0.106 Uiso 1 1 calc R U
C22 C 0.6005(4) 0.4537(3) 0.32413(15) 0.0773(10) Uani 1 1 d . .
H22 H 0.6792 0.4482 0.3495 0.093 Uiso 1 1 calc R U
C23 C 0.6072(3) 0.4426(2) 0.26384(13) 0.0603(8) Uani 1 1 d . .
H23 H 0.6906 0.4290 0.2487 0.072 Uiso 1 1 calc R U
C24 C 0.8303(3) 0.6535(2) 0.07538(12) 0.0539(8) Uani 1 1 d . .
C25 C 0.8601(3) 0.7001(2) 0.12887(13) 0.0547(8) Uani 1 1 d . .
H25 H 0.7900 0.7205 0.1515 0.066 Uiso 1 1 calc R U
C26 C 0.9930(3) 0.7162(2) 0.14875(14) 0.0582(8) Uani 1 1 d . .
H26 H 1.0117 0.7474 0.1852 0.070 Uiso 1 1 calc R U
C27 C 1.0992(3) 0.6882(2) 0.11720(16) 0.0634(9) Uani 1 1 d . .
C28 C 1.0689(4) 0.6400(3) 0.06402(17) 0.0790(11) Uani 1 1 d . .
H28 H 1.1399 0.6190 0.0421 0.095 Uiso 1 1 calc R U
C29 C 0.9363(4) 0.6222(3) 0.04252(14) 0.0705(10) Uani 1 1 d . .
H29 H 0.9178 0.5897 0.0065 0.085 Uiso 1 1 calc R U
C30 C 1.2432(3) 0.7097(3) 0.1399(2) 0.1004(13) Uani 1 1 d . .
H30A H 1.2621 0.7791 0.1347 0.151 Uiso 1 1 calc R U
H30B H 1.3044 0.6707 0.1183 0.151 Uiso 1 1 calc R U
H30C H 1.2554 0.6931 0.1813 0.151 Uiso 1 1 calc R U

loop_
_atom_site_aniso_label
_atom_site_aniso_U_11
_atom_site_aniso_U_22
_atom_site_aniso_U_33
_atom_site_aniso_U_23
_atom_site_aniso_U_13
_atom_site_aniso_U_12
S1 0.0660(6) 0.0720(6) 0.0577(5) 0.0192(4) -0.0097(4) -0.0150(5)
N1 0.0556(15) 0.0620(18) 0.0550(15) 0.0038(13) 0.0005(12) -0.0099(13)
O1 0.0435(11) 0.0653(15) 0.0690(13) 0.0009(11) -0.0034(10) 0.0023(10)
O2 0.0668(15) 0.0690(16) 0.1153(19) 0.0244(14) -0.0049(14) 0.0094(13)
O3 0.114(2) 0.116(2) 0.0507(14) 0.0253(13) -0.0200(13) -0.0442(16)
C1 0.0381(16) 0.0501(18) 0.0554(17) -0.0022(14) 0.0011(13) -0.0006(13)
C2 0.0511(18) 0.055(2) 0.0549(18) 0.0000(14) 0.0050(14) -0.0002(14)
C3 0.063(2) 0.073(2) 0.0485(17) -0.0018(16) 0.0088(15) -0.0132(17)
C4 0.0456(17) 0.0546(19) 0.0573(18) -0.0059(15) 0.0022(14) -0.0032(14)
C5 0.0365(15) 0.0559(19) 0.0501(16) -0.0022(14) -0.0034(13) -0.0040(13)
C6 0.0454(17) 0.0469(18) 0.0579(17) -0.0035(14) 0.0058(14) -0.0057(14)
C7 0.0478(19) 0.061(2) 0.112(3) 0.007(2) 0.0023(18) -0.0084(16)
C8 0.0462(17) 0.062(2) 0.068(2) 0.0009(17) 0.0016(15) 0.0000(15)
C9 0.055(2) 0.056(2) 0.072(2) 0.0061(18) 0.0011(16) 0.0005(16)
C10 0.0514(19) 0.064(2) 0.073(2) -0.0028(19) -0.0037(16) 0.0069(16)
C11 0.0401(16) 0.049(2) 0.079(2) -0.0013(17) -0.0040(15) -0.0002(14)
C12 0.071(2) 0.066(3) 0.090(2) -0.012(2) 0.0053(19) -0.0043(18)
C13 0.072(3) 0.047(2) 0.140(4) -0.024(2) 0.005(3) -0.0009(18)
C14 0.068(2) 0.058(3) 0.117(3) 0.012(2) -0.005(2) -0.0072(18)
C15 0.086(3) 0.068(3) 0.084(2) 0.010(2) 0.004(2) -0.010(2)
C16 0.079(2) 0.050(2) 0.078(2) -0.0072(18) -0.0034(19) -0.0014(17)
C17 0.071(2) 0.077(3) 0.079(2) -0.0150(19) 0.0155(18) -0.0030(18)
C18 0.0512(18) 0.0392(17) 0.0578(18) -0.0011(13) 0.0110(14) -0.0062(13)
C19 0.063(2) 0.056(2) 0.075(2) 0.0032(16) 0.0187(17) 0.0019(16)
C20 0.101(3) 0.067(3) 0.083(3) 0.003(2) 0.044(2) 0.007(2)
C21 0.144(4) 0.062(3) 0.063(2) -0.0053(19) 0.028(3) -0.006(3)
C22 0.101(3) 0.071(3) 0.058(2) 0.0010(18) -0.003(2) -0.009(2)
C23 0.0562(19) 0.066(2) 0.059(2) -0.0008(16) 0.0055(15) -0.0074(16)
C24 0.064(2) 0.0535(19) 0.0440(16) 0.0060(14) 0.0045(14) -0.0122(15)
C25 0.0557(19) 0.0513(19) 0.0582(18) -0.0009(15) 0.0121(15) -0.0010(15)
C26 0.062(2) 0.0488(19) 0.0622(19) -0.0038(15) -0.0019(16) -0.0064(16)
C27 0.060(2) 0.0423(18) 0.088(2) 0.0021(17) 0.0029(19) -0.0033(15)
C28 0.068(2) 0.075(3) 0.099(3) -0.013(2) 0.037(2) -0.0065(19)
C29 0.081(3) 0.077(2) 0.0553(19) -0.0070(17) 0.0194(18) -0.0182(19)
C30 0.060(2) 0.080(3) 0.158(4) -0.008(3) -0.007(2) -0.003(2)

loop_
_atom_type_symbol
_atom_type_description
_atom_type_scat_dispersion_real
_atom_type_scat_dispersion_imag
_atom_type_scat_source
C C 0.0033 0.0016 'International Tables Vol C Tables 4.2.6.8 and 6.1.1.4'
H H 0.0000 0.0000 'International Tables Vol C Tables 4.2.6.8 and 6.1.1.4'
N N 0.0061 0.0033 'International Tables Vol C Tables 4.2.6.8 and 6.1.1.4'
O O 0.0106 0.0060 'International Tables Vol C Tables 4.2.6.8 and 6.1.1.4'
S S 0.1246 0.1234 'International Tables Vol C Tables 4.2.6.8 and 6.1.1.4'

loop_
_citation_id
_citation_doi
_citation_year
1 10.1021/jacs.7b02027 2017

loop_
_geom_angle_atom_site_label_1
_geom_angle_atom_site_label_2
_geom_angle_atom_site_label_3
_geom_angle
O3 S1 O2 120.41(16)
O3 S1 N1 106.28(14)
O2 S1 N1 106.91(14)
O3 S1 C24 106.95(15)
O2 S1 C24 108.26(15)
N1 S1 C24 107.41(13)
C2 N1 C3 113.3(2)
C2 N1 S1 117.0(2)
C3 N1 S1 115.8(2)
C1 O1 H1 109.5
O1 C1 C18 107.2(2)
O1 C1 C5 110.1(2)
C18 C1 C5 114.3(2)
O1 C1 C2 108.2(2)
C18 C1 C2 107.2(2)
C5 C1 C2 109.6(2)
N1 C2 C1 109.4(2)
N1 C2 H2A 109.8
C1 C2 H2A 109.8
N1 C2 H2B 109.8
C1 C2 H2B 109.8
H2A C2 H2B 108.2
N1 C3 C4 113.8(2)
N1 C3 H3A 108.8
C4 C3 H3A 108.8
N1 C3 H3B 108.8
C4 C3 H3B 108.8
H3A C3 H3B 107.7
C5 C4 C3 123.3(3)
C5 C4 C17 125.1(3)
C3 C4 C17 111.6(3)
C4 C5 C6 122.3(3)
C4 C5 C1 120.0(3)
C6 C5 C1 117.5(2)
C8 C6 C5 121.3(3)
C8 C6 C7 121.1(3)
C5 C6 C7 117.6(2)
C6 C7 H7A 109.5
C6 C7 H7B 109.5
H7A C7 H7B 109.5
C6 C7 H7C 109.5
H7A C7 H7C 109.5
H7B C7 H7C 109.5
C6 C8 C9 125.4(3)
C6 C8 H8 117.3
C9 C8 H8 117.3
C10 C9 C8 177.8(3)
C9 C10 C11 176.5(3)
C16 C11 C12 117.8(3)
C16 C11 C10 120.1(3)
C12 C11 C10 122.1(3)
C11 C12 C13 119.5(4)
C11 C12 H12 120.3
C13 C12 H12 120.3
C14 C13 C12 121.1(4)
C14 C13 H13 119.4
C12 C13 H13 119.4
C15 C14 C13 119.0(4)
C15 C14 H14 120.5
C13 C14 H14 120.5
C14 C15 C16 121.9(4)
C14 C15 H15 119.1
C16 C15 H15 119.1
C15 C16 C11 120.7(3)
C15 C16 H16 119.7
C11 C16 H16 119.7
C4 C17 H17A 109.5
C4 C17 H17B 109.5
H17A C17 H17B 109.5
C4 C17 H17C 109.5
H17A C17 H17C 109.5
H17B C17 H17C 109.5
C23 C18 C19 118.2(3)
C23 C18 C1 119.7(3)
C19 C18 C1 122.0(3)
C20 C19 C18 120.8(3)
C20 C19 H19 119.6
C18 C19 H19 119.6
C21 C20 C19 120.5(4)
C21 C20 H20 119.8
C19 C20 H20 119.8
C20 C21 C22 120.1(3)
C20 C21 H21 120.0
C22 C21 H21 120.0
C21 C22 C23 119.9(4)
C21 C22 H22 120.1
C23 C22 H22 120.1
C18 C23 C22 120.6(3)
C18 C23 H23 119.7
C22 C23 H23 119.7
C25 C24 C29 119.4(3)
C25 C24 S1 120.5(2)
C29 C24 S1 120.0(2)
C26 C25 C24 119.7(3)
C26 C25 H25 120.2
C24 C25 H25 120.2
C27 C26 C25 122.4(3)
C27 C26 H26 118.8
C25 C26 H26 118.8
C26 C27 C28 117.7(3)
C26 C27 C30 120.7(3)
C28 C27 C30 121.7(3)
C29 C28 C27 121.6(3)
C29 C28 H28 119.2
C27 C28 H28 119.2
C28 C29 C24 119.1(3)
C28 C29 H29 120.4
C24 C29 H29 120.4
C27 C30 H30A 109.5
C27 C30 H30B 109.5
H30A C30 H30B 109.5
C27 C30 H30C 109.5
H30A C30 H30C 109.5
H30B C30 H30C 109.5

loop_
_geom_bond_atom_site_label_1
_geom_bond_atom_site_label_2
_geom_bond_distance
S1 O3 1.425(2)
S1 O2 1.425(3)
S1 N1 1.637(3)
S1 C24 1.752(3)
N1 C2 1.447(4)
N1 C3 1.461(4)
O1 C1 1.428(3)
O1 H1 0.8200
C1 C18 1.517(4)
C1 C5 1.524(4)
C1 C2 1.530(4)
C2 H2A 0.9700
C2 H2B 0.9700
C3 C4 1.496(4)
C3 H3A 0.9700
C3 H3B 0.9700
C4 C5 1.337(4)
C4 C17 1.497(4)
C5 C6 1.482(4)
C6 C8 1.332(4)
C6 C7 1.486(4)
C7 H7A 0.9600
C7 H7B 0.9600
C7 H7C 0.9600
C8 C9 1.411(5)
C8 H8 0.9300
C9 C10 1.205(4)
C10 C11 1.429(5)
C11 C16 1.381(4)
C11 C12 1.387(4)
C12 C13 1.391(5)
C12 H12 0.9300
C13 C14 1.354(5)
C13 H13 0.9300
C14 C15 1.340(5)
C14 H14 0.9300
C15 C16 1.360(5)
C15 H15 0.9300
C16 H16 0.9300
C17 H17A 0.9600
C17 H17B 0.9600
C17 H17C 0.9600
C18 C23 1.377(4)
C18 C19 1.382(4)
C19 C20 1.365(5)
C19 H19 0.9300
C20 C21 1.354(5)
C20 H20 0.9300
C21 C22 1.366(5)
C21 H21 0.9300
C22 C23 1.378(4)
C22 H22 0.9300
C23 H23 0.9300
C24 C25 1.373(4)
C24 C29 1.390(4)
C25 C26 1.366(4)
C25 H25 0.9300
C26 C27 1.362(4)
C26 H26 0.9300
C27 C28 1.378(5)
C27 C30 1.496(4)
C28 C29 1.377(5)
C28 H28 0.9300
C29 H29 0.9300
C30 H30A 0.9600
C30 H30B 0.9600
C30 H30C 0.9600

loop_
_geom_hbond_atom_site_label_D
_geom_hbond_atom_site_label_H
_geom_hbond_atom_site_label_A
_geom_hbond_distance_DH
_geom_hbond_distance_HA
_geom_hbond_distance_DA
_geom_hbond_angle_DHA
_geom_hbond_site_symmetry_A
O1 H1 O3 0.82 2.05 2.860(3) 170.9 3_665
O1 H1 O3 0.82 2.05 2.860(3) 170.9 3_665

loop_
_geom_torsion_atom_site_label_1
_geom_torsion_atom_site_label_2
_geom_torsion_atom_site_label_3
_geom_torsion_atom_site_label_4
_geom_torsion
O3 S1 N1 C2 -176.8(2)
O2 S1 N1 C2 -47.0(2)
C24 S1 N1 C2 69.0(2)
O3 S1 N1 C3 45.6(2)
O2 S1 N1 C3 175.4(2)
C24 S1 N1 C3 -68.6(2)
C3 N1 C2 C1 -62.8(3)
S1 N1 C2 C1 158.51(19)
O1 C1 C2 N1 -65.2(3)
C18 C1 C2 N1 179.5(2)
C5 C1 C2 N1 54.9(3)
C2 N1 C3 C4 38.7(3)
S1 N1 C3 C4 177.90(18)
N1 C3 C4 C5 -8.8(4)
N1 C3 C4 C17 168.5(2)
C3 C4 C5 C6 178.0(3)
C17 C4 C5 C6 1.0(4)
C3 C4 C5 C1 4.2(4)
C17 C4 C5 C1 -172.8(3)
O1 C1 C5 C4 92.2(3)
C18 C1 C5 C4 -147.1(3)
C2 C1 C5 C4 -26.8(3)
O1 C1 C5 C6 -82.0(3)
C18 C1 C5 C6 38.8(3)
C2 C1 C5 C6 159.1(2)
C4 C5 C6 C8 60.5(4)
C1 C5 C6 C8 -125.5(3)
C4 C5 C6 C7 -118.2(3)
C1 C5 C6 C7 55.8(3)
C5 C6 C8 C9 -176.7(3)
C7 C6 C8 C9 1.9(5)
C16 C11 C12 C13 -1.8(5)
C10 C11 C12 C13 177.0(3)
C11 C12 C13 C14 1.4(5)
C12 C13 C14 C15 -0.4(6)
C13 C14 C15 C16 0.0(6)
C14 C15 C16 C11 -0.5(5)
C12 C11 C16 C15 1.4(5)
C10 C11 C16 C15 -177.4(3)
O1 C1 C18 C23 -176.0(2)
C5 C1 C18 C23 61.7(3)
C2 C1 C18 C23 -60.0(3)
O1 C1 C18 C19 0.4(4)
C5 C1 C18 C19 -122.0(3)
C2 C1 C18 C19 116.4(3)
C23 C18 C19 C20 -0.3(4)
C1 C18 C19 C20 -176.7(3)
C18 C19 C20 C21 1.3(5)
C19 C20 C21 C22 -1.4(6)
C20 C21 C22 C23 0.5(5)
C19 C18 C23 C22 -0.6(4)
C1 C18 C23 C22 175.8(3)
C21 C22 C23 C18 0.6(5)
O3 S1 C24 C25 162.5(2)
O2 S1 C24 C25 31.4(3)
N1 S1 C24 C25 -83.7(3)
O3 S1 C24 C29 -18.6(3)
O2 S1 C24 C29 -149.8(3)
N1 S1 C24 C29 95.1(3)
C29 C24 C25 C26 0.8(4)
S1 C24 C25 C26 179.6(2)
C24 C25 C26 C27 0.4(5)
C25 C26 C27 C28 -1.5(5)
C25 C26 C27 C30 178.4(3)
C26 C27 C28 C29 1.3(5)
C30 C27 C28 C29 -178.5(3)
C27 C28 C29 C24 -0.2(5)
C25 C24 C29 C28 -0.9(5)
S1 C24 C29 C28 -179.8(3)

loop_
_platon_squeeze_void_nr
_platon_squeeze_void_average_x
_platon_squeeze_void_average_y
_platon_squeeze_void_average_z
_platon_squeeze_void_volume
_platon_squeeze_void_count_electrons
_platon_squeeze_void_content
1 -0.020 0.000 0.000 334 64 ' '
2 0.003 0.500 0.500 334 64 ' '
